data_7040735
loop_
_publ_author_name
'Chakraborty, Amit'
'Goura, Joydeb'
'Bag, Prasenjit'
'Bar, Arun Kumar'
'Sutter, Jean-Pascal'
'Chandrasekhar, Vadapalli'

_publ_section_title
;
 Windmill-shaped octanuclear Zn/Ln (Ln(III) = Dy, Tb, Ho) heterometallic
 ensembles supported by a tetraferrocene scaffold.
;
_journal_issue 44
_journal_name_full 'Dalton transactions (Cambridge, England : 2003)'
_journal_page_first 17633
_journal_page_last 17643
_journal_paper_doi 10.1039/c6dt03144g
_journal_volume 45
_journal_year 2016
_chemical_formula_moiety 'C28 H26 Fe N4 O4'
_chemical_formula_sum 'C28 H26 Fe N4 O4'
_chemical_formula_weight 538.38
_chemical_name_systematic
; 
 ? 
;
_space_group_IT_number 2
_symmetry_cell_setting triclinic
_symmetry_space_group_name_Hall '-P 1'
_symmetry_space_group_name_H-M 'P -1'
_atom_sites_solution_hydrogens geom
_atom_sites_solution_primary direct
_atom_sites_solution_secondary difmap
_audit_creation_method SHELXL-97
_audit_update_record
;
2016-09-11 deposited with the CCDC.
2016-09-26 downloaded from the CCDC.
;
_cell_angle_alpha 86.021(5)
_cell_angle_beta 89.484(5)
_cell_angle_gamma 88.934(5)
_cell_formula_units_Z 4
_cell_length_a 8.569(5)
_cell_length_b 10.614(5)
_cell_length_c 26.676(5)
_cell_measurement_reflns_used 9930
_cell_measurement_temperature 100(2)
_cell_measurement_theta_max 28.25
_cell_measurement_theta_min 2.38
_cell_volume 2419.9(19)
_computing_structure_refinement 'SHELXL-2014 (Sheldrick, 2014)'
_computing_structure_solution 'SHELXS-97 (Sheldrick, 2008)'
_diffrn_ambient_temperature 100(2)
_diffrn_measured_fraction_theta_full 0.998
_diffrn_measured_fraction_theta_max 0.998
_diffrn_measurement_device_type 'Bruker APEX-II CCD'
_diffrn_radiation_monochromator graphite
_diffrn_radiation_source 'fine-focus sealed tube'
_diffrn_radiation_type MoK\a
_diffrn_radiation_wavelength 0.71073
_diffrn_reflns_av_R_equivalents 0.0491
_diffrn_reflns_av_sigmaI/netI 0.0517
_diffrn_reflns_limit_h_max 10
_diffrn_reflns_limit_h_min -10
_diffrn_reflns_limit_k_max 12
_diffrn_reflns_limit_k_min -12
_diffrn_reflns_limit_l_max 32
_diffrn_reflns_limit_l_min -32
_diffrn_reflns_number 30725
_diffrn_reflns_theta_full 25.50
_diffrn_reflns_theta_max 25.50
_diffrn_reflns_theta_min 2.02
_exptl_absorpt_coefficient_mu 0.667
_exptl_absorpt_correction_T_max 0.917
_exptl_absorpt_correction_T_min 0.899
_exptl_absorpt_correction_type multi-scan
_exptl_absorpt_process_details 'SADABS 2.05 (Sheldrick, 2002)'
_exptl_crystal_colour Red
_exptl_crystal_density_diffrn 1.478
_exptl_crystal_density_method 'not measured'
_exptl_crystal_description Block
_exptl_crystal_F_000 1064
_exptl_crystal_size_max 0.16
_exptl_crystal_size_mid 0.14
_exptl_crystal_size_min 0.13
_refine_diff_density_max 0.700
_refine_diff_density_min -0.374
_refine_diff_density_rms 0.063
_refine_ls_extinction_method none
_refine_ls_goodness_of_fit_ref 0.988
_refine_ls_hydrogen_treatment mixed
_refine_ls_matrix_type full
_refine_ls_number_parameters 679
_refine_ls_number_reflns 9005
_refine_ls_number_restraints 0
_refine_ls_restrained_S_all 0.988
_refine_ls_R_factor_all 0.0573
_refine_ls_R_factor_gt 0.0398
_refine_ls_shift/su_max 0.001
_refine_ls_shift/su_mean 0.000
_refine_ls_structure_factor_coef Fsqd
_refine_ls_weighting_details 'calc w=1/[\s^2^(Fo^2^)+(0.0472P)^2^+1.7410P] where P=(Fo^2^+2Fc^2^)/3'
_refine_ls_weighting_scheme calc
_refine_ls_wR_factor_gt 0.0927
_refine_ls_wR_factor_ref 0.1012
_reflns_number_gt 7161
_reflns_number_total 9005
_reflns_threshold_expression >2sigma(I)
_cod_data_source_file c6dt03144g2.cif
_cod_data_source_block H4L
_cod_depositor_comments
;
The following automatic conversions were performed:

'_symmetry_cell_setting' value 'Triclinic' changed to 'triclinic'
according to
/usr/data/users/saulius/crontab/automatic-downloads/rss-feeds/RSC/lib/dictionaries/cif_core.dic
dictionary named 'cif_core.dic' version 2.4.2 from 2011-04-26.

Automatic conversion script
Id: cif_fix_values 4268 2015-11-12 08:31:59Z antanas 

 Adding full bibliography for 7040735--7040738.cif.
;
_cod_original_sg_symbol_H-M P-1
_cod_database_code 7040735

loop_
_symmetry_equiv_pos_as_xyz
'x, y, z'
'-x, -y, -z'

loop_
_atom_site_label
_atom_site_type_symbol
_atom_site_fract_x
_atom_site_fract_y
_atom_site_fract_z
_atom_site_U_iso_or_equiv
_atom_site_adp_type
_atom_site_occupancy
_atom_site_symmetry_multiplicity
_atom_site_calc_flag
_atom_site_refinement_flags
Fe1 Fe 0.47278(4) 0.16727(3) 0.101902(12) 0.01828(10) Uani 1 1 d .
Fe2 Fe 0.18862(4) 0.73341(3) 0.397506(12) 0.01838(10) Uani 1 1 d .
O1 O 0.9718(2) 0.18302(19) 0.32849(6) 0.0288(4) Uani 1 1 d .
H1 H 0.9286 0.1720 0.3019 0.043 Uiso 1 1 calc R
O8 O -0.4038(2) 0.64860(19) 0.07749(7) 0.0297(4) Uani 1 1 d .
H8 H -0.4443 0.6774 0.1023 0.044 Uiso 1 1 calc R
O5 O 0.33731(19) 0.70788(16) 0.13268(6) 0.0218(4) Uani 1 1 d .
H5 H 0.3342 0.7224 0.1625 0.033 Uiso 1 1 calc R
O3 O 0.3627(2) 0.2879(2) 0.46559(6) 0.0363(5) Uani 1 1 d .
H3 H 0.2915 0.2568 0.4505 0.054 Uiso 1 1 calc R
O6 O 0.2947(2) 0.67017(18) 0.03317(6) 0.0273(4) Uani 1 1 d .
H6 H 0.3660 0.6459 0.0519 0.041 Uiso 1 1 calc R
N5 N 0.2371(2) 0.84686(19) 0.26149(7) 0.0208(5) Uani 1 1 d .
O4 O 0.32758(19) 0.27074(18) 0.36309(6) 0.0261(4) Uani 1 1 d .
H4 H 0.3287 0.2756 0.3323 0.039 Uiso 1 1 calc R
O7 O -0.29090(19) 0.67184(17) 0.16969(6) 0.0248(4) Uani 1 1 d .
H7 H -0.2470 0.6724 0.1969 0.037 Uiso 1 1 calc R
N7 N -0.0059(2) 0.59436(19) 0.28318(7) 0.0202(5) Uani 1 1 d .
O2 O 1.0817(2) 0.1987(2) 0.42206(7) 0.0354(5) Uani 1 1 d .
H2 H 1.1205 0.2194 0.3946 0.053 Uiso 1 1 calc R
N8 N -0.0720(2) 0.61204(19) 0.23523(7) 0.0190(4) Uani 1 1 d .
N3 N 0.4355(2) 0.33616(19) 0.22164(7) 0.0218(5) Uani 1 1 d .
C41 C 0.1942(3) 0.7459(2) 0.05797(9) 0.0197(5) Uani 1 1 d .
N1 N 0.6832(2) 0.06876(19) 0.22708(7) 0.0198(5) Uani 1 1 d .
C29 C 0.3341(3) 0.8093(2) 0.34240(9) 0.0194(5) Uani 1 1 d .
N6 N 0.2380(2) 0.81505(19) 0.21141(7) 0.0194(4) Uani 1 1 d .
N4 N 0.4370(2) 0.32454(19) 0.27415(7) 0.0198(4) Uani 1 1 d .
C46 C 0.0233(3) 0.4823(2) 0.11542(9) 0.0193(5) Uani 1 1 d .
H46 H 0.1204 0.4461 0.1234 0.023 Uiso 1 1 calc R
C39 C -0.0359(3) 0.8789(3) 0.05591(10) 0.0258(6) Uani 1 1 d .
H39 H -0.1192 0.9168 0.0382 0.031 Uiso 1 1 calc R
C48 C -0.2024(3) 0.6051(2) 0.13795(9) 0.0182(5) Uani 1 1 d .
C38 C -0.0179(3) 0.8981(2) 0.10584(9) 0.0233(6) Uani 1 1 d .
H38 H -0.0901 0.9485 0.1218 0.028 Uiso 1 1 calc R
C9 C 0.7400(3) 0.0778(2) 0.36095(9) 0.0175(5) Uani 1 1 d .
C20 C 0.4697(3) 0.3368(2) 0.43181(9) 0.0239(6) Uani 1 1 d .
C49 C 0.0005(3) 0.5515(2) 0.20170(9) 0.0185(5) Uani 1 1 d .
H49 H 0.0932 0.5085 0.2101 0.022 Uiso 1 1 calc R
N2 N 0.7507(2) 0.10419(19) 0.27151(7) 0.0202(5) Uani 1 1 d .
C34 C 0.3291(3) 0.7777(2) 0.28999(9) 0.0188(5) Uani 1 1 d .
C18 C 0.5704(3) 0.3787(2) 0.34738(9) 0.0194(5) Uani 1 1 d .
C24 C 0.3338(3) 0.2689(2) 0.14725(9) 0.0192(5) Uani 1 1 d .
C4 C 0.5305(3) -0.0110(2) 0.08186(9) 0.0243(6) Uani 1 1 d .
H4A H 0.4596 -0.0691 0.0669 0.029 Uiso 1 1 calc R
C13 C 0.7182(3) 0.0359(3) 0.45064(9) 0.0260(6) Uani 1 1 d .
H13 H 0.6634 0.0022 0.4785 0.031 Uiso 1 1 calc R
C52 C 0.0027(3) 0.6519(2) 0.36634(9) 0.0194(5) Uani 1 1 d .
C37 C 0.1068(3) 0.8432(2) 0.13290(9) 0.0185(5) Uani 1 1 d .
C40 C 0.0704(3) 0.8028(2) 0.03196(9) 0.0231(6) Uani 1 1 d .
H40 H 0.0581 0.7900 -0.0019 0.028 Uiso 1 1 calc R
C17 C 0.7010(3) 0.4348(2) 0.36734(10) 0.0257(6) Uani 1 1 d .
H17 H 0.7792 0.4668 0.3460 0.031 Uiso 1 1 calc R
C12 C 0.8615(3) 0.0928(2) 0.45676(9) 0.0234(6) Uani 1 1 d .
H12 H 0.9022 0.0976 0.4888 0.028 Uiso 1 1 calc R
C43 C -0.2633(3) 0.5930(2) 0.09037(9) 0.0200(5) Uani 1 1 d .
C2 C 0.7059(3) 0.1463(2) 0.09021(9) 0.0208(5) Uani 1 1 d .
H2A H 0.7793 0.2145 0.0821 0.025 Uiso 1 1 calc R
C15 C 0.5980(3) 0.3951(2) 0.45025(10) 0.0270(6) Uani 1 1 d .
H15 H 0.6065 0.4023 0.4847 0.032 Uiso 1 1 calc R
C7 C 0.8198(3) 0.2522(2) 0.18505(9) 0.0246(6) Uani 1 1 d .
H7A H 0.8563 0.2657 0.2181 0.037 Uiso 1 1 calc R
H7B H 0.7584 0.3240 0.1726 0.037 Uiso 1 1 calc R
H7C H 0.9076 0.2410 0.1631 0.037 Uiso 1 1 calc R
C16 C 0.7137(3) 0.4427(3) 0.41836(10) 0.0290(6) Uani 1 1 d .
H16 H 0.8003 0.4802 0.4314 0.035 Uiso 1 1 calc R
C28 C 0.4246(3) 0.3511(2) 0.11425(9) 0.0237(6) Uani 1 1 d .
H28 H 0.4998 0.4126 0.1246 0.028 Uiso 1 1 calc R
C1 C 0.6640(3) 0.0959(2) 0.13974(9) 0.0187(5) Uani 1 1 d .
C75 C 0.5550(3) 0.3761(2) 0.29349(9) 0.0208(5) Uani 1 1 d .
H75 H 0.6316 0.4122 0.2725 0.025 Uiso 1 1 calc R
C36 C 0.1242(3) 0.8637(2) 0.18578(9) 0.0200(5) Uani 1 1 d .
H36 H 0.0506 0.9136 0.2014 0.024 Uiso 1 1 calc R
C45 C -0.0385(3) 0.4703(2) 0.06870(9) 0.0203(5) Uani 1 1 d .
H45 H 0.0167 0.4256 0.0453 0.024 Uiso 1 1 calc R
C8 C 0.6790(3) 0.0626(2) 0.31129(9) 0.0195(5) Uani 1 1 d .
H8A H 0.5851 0.0213 0.3083 0.023 Uiso 1 1 calc R
C47 C -0.0591(3) 0.5489(2) 0.15118(9) 0.0172(5) Uani 1 1 d .
C11 C 0.9423(3) 0.1417(2) 0.41544(9) 0.0220(6) Uani 1 1 d .
C10 C 0.8835(3) 0.1344(2) 0.36729(9) 0.0193(5) Uani 1 1 d .
C44 C -0.1826(3) 0.5244(2) 0.05611(9) 0.0215(5) Uani 1 1 d .
H44 H -0.2248 0.5144 0.0247 0.026 Uiso 1 1 calc R
C42 C 0.2141(3) 0.7663(2) 0.10855(9) 0.0168(5) Uani 1 1 d .
C56 C -0.0466(3) 0.7187(3) 0.40884(9) 0.0239(6) Uani 1 1 d .
H56 H -0.1225 0.7890 0.4084 0.029 Uiso 1 1 calc R
C54 C 0.1313(3) 0.5649(2) 0.43615(9) 0.0255(6) Uani 1 1 d .
H54 H 0.2011 0.5119 0.4579 0.031 Uiso 1 1 calc R
C31 C 0.2725(3) 0.9046(2) 0.41551(9) 0.0233(6) Uani 1 1 d .
H31 H 0.2243 0.9601 0.4394 0.028 Uiso 1 1 calc R
C53 C 0.1135(3) 0.5571(2) 0.38360(9) 0.0231(6) Uani 1 1 d .
H53 H 0.1676 0.4970 0.3629 0.028 Uiso 1 1 calc R
C50 C -0.0520(3) 0.6752(2) 0.31429(9) 0.0182(5) Uani 1 1 d .
C22 C 0.3417(3) 0.2596(2) 0.20215(9) 0.0183(5) Uani 1 1 d .
C35 C 0.4244(3) 0.6689(3) 0.27349(10) 0.0310(6) Uani 1 1 d .
H35A H 0.3565 0.6035 0.2643 0.047 Uiso 1 1 calc R
H35B H 0.4905 0.6368 0.3005 0.047 Uiso 1 1 calc R
H35C H 0.4877 0.6963 0.2451 0.047 Uiso 1 1 calc R
C3 C 0.6229(3) 0.0797(2) 0.05512(9) 0.0238(6) Uani 1 1 d .
H3A H 0.6281 0.0947 0.0185 0.029 Uiso 1 1 calc R
C25 C 0.2412(3) 0.1950(3) 0.11622(10) 0.0257(6) Uani 1 1 d .
H25 H 0.1677 0.1298 0.1282 0.031 Uiso 1 1 calc R
C5 C 0.5536(3) -0.0022(2) 0.13379(9) 0.0202(5) Uani 1 1 d .
H5A H 0.5029 -0.0534 0.1610 0.024 Uiso 1 1 calc R
C33 C 0.4218(3) 0.7474(2) 0.38294(9) 0.0226(6) Uani 1 1 d .
H33 H 0.4958 0.6766 0.3802 0.027 Uiso 1 1 calc R
C32 C 0.3838(3) 0.8075(2) 0.42745(9) 0.0253(6) Uani 1 1 d .
H32 H 0.4261 0.7845 0.4609 0.030 Uiso 1 1 calc R
C6 C 0.7222(3) 0.1367(2) 0.18716(9) 0.0182(5) Uani 1 1 d .
C19 C 0.4551(3) 0.3292(2) 0.38020(9) 0.0204(5) Uani 1 1 d .
C26 C 0.2749(3) 0.2320(3) 0.06558(10) 0.0331(7) Uani 1 1 d .
H26 H 0.2293 0.1962 0.0363 0.040 Uiso 1 1 calc R
C55 C 0.0329(3) 0.6643(3) 0.45151(9) 0.0266(6) Uani 1 1 d .
H55 H 0.0230 0.6916 0.4858 0.032 Uiso 1 1 calc R
C51 C -0.1554(3) 0.7884(3) 0.30292(10) 0.0270(6) Uani 1 1 d .
H51A H -0.1867 0.7913 0.2684 0.041 Uiso 1 1 calc R
H51B H -0.0996 0.8635 0.3088 0.041 Uiso 1 1 calc R
H51C H -0.2462 0.7830 0.3242 0.041 Uiso 1 1 calc R
C14 C 0.6583(3) 0.0296(2) 0.40335(9) 0.0235(6) Uani 1 1 d .
H14 H 0.5618 -0.0072 0.3995 0.028 Uiso 1 1 calc R
C27 C 0.3871(3) 0.3284(3) 0.06412(10) 0.0300(7) Uani 1 1 d .
H27 H 0.4325 0.3707 0.0337 0.036 Uiso 1 1 calc R
C23 C 0.2465(3) 0.1639(3) 0.23164(10) 0.0313(6) Uani 1 1 d .
H23A H 0.3131 0.0955 0.2444 0.047 Uiso 1 1 calc R
H23B H 0.1689 0.1321 0.2103 0.047 Uiso 1 1 calc R
H23C H 0.1963 0.2024 0.2592 0.047 Uiso 1 1 calc R
C30 C 0.2404(3) 0.9070(2) 0.36343(9) 0.0195(5) Uani 1 1 d .
H30 H 0.1672 0.9647 0.3450 0.023 Uiso 1 1 calc R

loop_
_atom_site_aniso_label
_atom_site_aniso_U_11
_atom_site_aniso_U_22
_atom_site_aniso_U_33
_atom_site_aniso_U_23
_atom_site_aniso_U_13
_atom_site_aniso_U_12
Fe1 0.01887(19) 0.0221(2) 0.01378(18) -0.00139(15) -0.00190(14) 0.00469(15)
Fe2 0.0227(2) 0.0192(2) 0.01349(18) -0.00068(14) -0.00105(14) -0.00684(15)
O1 0.0254(10) 0.0465(12) 0.0145(9) 0.0016(9) 0.0006(7) -0.0149(9)
O8 0.0216(9) 0.0467(12) 0.0214(9) -0.0106(9) -0.0044(8) 0.0130(9)
O5 0.0217(9) 0.0290(10) 0.0150(8) -0.0054(8) -0.0030(7) 0.0069(8)
O3 0.0307(11) 0.0602(14) 0.0186(9) -0.0007(9) -0.0015(8) -0.0211(10)
O6 0.0242(10) 0.0413(12) 0.0173(9) -0.0103(8) -0.0028(7) 0.0092(8)
N5 0.0283(12) 0.0218(11) 0.0124(10) -0.0012(9) 0.0023(9) 0.0005(9)
O4 0.0225(9) 0.0401(11) 0.0164(9) -0.0040(9) -0.0020(7) -0.0117(8)
O7 0.0233(9) 0.0353(11) 0.0168(9) -0.0105(8) -0.0011(7) 0.0088(8)
N7 0.0229(11) 0.0211(11) 0.0169(10) -0.0013(9) -0.0040(9) -0.0017(9)
O2 0.0265(10) 0.0622(14) 0.0181(9) -0.0012(10) -0.0001(8) -0.0227(10)
N8 0.0228(11) 0.0199(11) 0.0145(10) -0.0025(9) -0.0030(9) -0.0016(9)
N3 0.0277(11) 0.0201(11) 0.0180(11) -0.0032(9) 0.0019(9) -0.0011(9)
C41 0.0177(12) 0.0218(13) 0.0198(13) -0.0031(11) 0.0041(10) -0.0027(10)
N1 0.0211(11) 0.0223(11) 0.0160(10) -0.0020(9) -0.0038(9) 0.0011(9)
C29 0.0210(13) 0.0211(13) 0.0165(12) -0.0024(10) 0.0023(10) -0.0056(10)
N6 0.0256(11) 0.0187(11) 0.0138(10) -0.0006(9) 0.0025(9) 0.0003(9)
N4 0.0241(11) 0.0187(11) 0.0169(10) -0.0036(9) 0.0011(9) -0.0009(9)
C46 0.0161(12) 0.0184(13) 0.0231(13) -0.0001(11) 0.0027(10) 0.0000(10)
C39 0.0216(13) 0.0307(15) 0.0247(14) 0.0010(12) -0.0047(11) 0.0035(11)
C48 0.0186(12) 0.0181(13) 0.0182(12) -0.0039(10) 0.0046(10) -0.0011(10)
C38 0.0240(13) 0.0214(13) 0.0246(14) -0.0038(11) 0.0042(11) 0.0039(11)
C9 0.0197(12) 0.0140(12) 0.0187(12) -0.0014(10) 0.0007(10) 0.0005(10)
C20 0.0231(13) 0.0263(14) 0.0219(13) 0.0022(11) -0.0024(11) -0.0040(11)
C49 0.0178(12) 0.0150(12) 0.0223(13) 0.0015(11) -0.0030(10) -0.0020(10)
N2 0.0203(11) 0.0207(11) 0.0193(11) 0.0000(9) -0.0044(9) 0.0013(9)
C34 0.0189(12) 0.0179(13) 0.0195(12) -0.0010(10) 0.0019(10) -0.0040(10)
C18 0.0214(13) 0.0150(12) 0.0218(13) -0.0020(10) -0.0025(10) 0.0007(10)
C24 0.0155(12) 0.0192(13) 0.0227(13) -0.0005(11) 0.0000(10) 0.0060(10)
C4 0.0276(14) 0.0236(14) 0.0222(13) -0.0066(11) -0.0035(11) 0.0040(11)
C13 0.0294(14) 0.0309(15) 0.0176(13) 0.0001(11) 0.0059(11) -0.0109(12)
C52 0.0211(13) 0.0193(13) 0.0182(12) -0.0014(10) -0.0012(10) -0.0083(10)
C37 0.0203(12) 0.0173(12) 0.0175(12) 0.0011(10) 0.0029(10) -0.0027(10)
C40 0.0227(13) 0.0299(15) 0.0168(13) -0.0023(11) -0.0027(10) -0.0018(11)
C17 0.0220(13) 0.0234(14) 0.0315(15) 0.0005(12) 0.0005(11) -0.0064(11)
C12 0.0279(14) 0.0274(14) 0.0154(12) -0.0035(11) 0.0009(11) -0.0047(11)
C43 0.0173(12) 0.0227(13) 0.0199(13) -0.0004(11) -0.0014(10) 0.0029(10)
C2 0.0193(12) 0.0231(13) 0.0195(13) -0.0006(11) 0.0032(10) 0.0056(10)
C15 0.0336(15) 0.0255(14) 0.0221(14) -0.0010(12) -0.0085(12) -0.0053(12)
C7 0.0254(14) 0.0290(15) 0.0190(13) 0.0021(11) 0.0002(11) -0.0042(11)
C16 0.0289(15) 0.0279(15) 0.0303(15) 0.0003(12) -0.0106(12) -0.0104(12)
C28 0.0275(14) 0.0193(13) 0.0235(14) 0.0012(11) -0.0011(11) 0.0090(11)
C1 0.0173(12) 0.0198(13) 0.0186(12) -0.0009(10) -0.0011(10) 0.0063(10)
C75 0.0228(13) 0.0142(12) 0.0254(14) -0.0028(11) 0.0063(11) -0.0018(10)
C36 0.0251(13) 0.0155(12) 0.0192(13) -0.0013(10) 0.0078(11) 0.0010(10)
C45 0.0216(13) 0.0221(13) 0.0176(12) -0.0046(11) 0.0049(10) 0.0014(11)
C8 0.0174(12) 0.0167(13) 0.0242(14) -0.0007(11) -0.0014(10) 0.0008(10)
C47 0.0197(12) 0.0141(12) 0.0176(12) 0.0009(10) 0.0007(10) -0.0043(10)
C11 0.0200(13) 0.0250(14) 0.0216(13) -0.0048(11) 0.0009(11) -0.0042(11)
C10 0.0201(12) 0.0208(13) 0.0168(12) 0.0014(10) 0.0035(10) -0.0022(10)
C44 0.0249(13) 0.0238(14) 0.0160(12) -0.0028(11) -0.0008(10) -0.0013(11)
C42 0.0167(12) 0.0173(12) 0.0162(12) 0.0013(10) 0.0003(10) -0.0021(10)
C56 0.0225(13) 0.0275(14) 0.0223(13) -0.0045(11) 0.0030(11) -0.0102(11)
C54 0.0312(15) 0.0229(14) 0.0221(13) 0.0049(11) -0.0067(11) -0.0135(12)
C31 0.0312(14) 0.0217(14) 0.0180(13) -0.0057(11) 0.0044(11) -0.0146(11)
C53 0.0286(14) 0.0178(13) 0.0230(13) 0.0000(11) -0.0040(11) -0.0077(11)
C50 0.0161(12) 0.0186(13) 0.0200(13) -0.0013(11) 0.0008(10) -0.0050(10)
C22 0.0171(12) 0.0171(13) 0.0205(13) -0.0018(10) 0.0014(10) 0.0057(10)
C35 0.0362(16) 0.0329(16) 0.0245(14) -0.0085(12) -0.0061(12) 0.0123(13)
C3 0.0274(14) 0.0287(15) 0.0151(12) -0.0038(11) 0.0021(11) 0.0093(12)
C25 0.0159(12) 0.0327(15) 0.0288(14) -0.0076(12) -0.0040(11) 0.0074(11)
C5 0.0214(13) 0.0204(13) 0.0188(13) -0.0017(11) -0.0012(10) 0.0033(10)
C33 0.0213(13) 0.0230(14) 0.0227(13) 0.0050(11) -0.0009(11) -0.0063(11)
C32 0.0273(14) 0.0306(15) 0.0182(13) 0.0030(11) -0.0028(11) -0.0186(12)
C6 0.0138(12) 0.0197(13) 0.0208(13) -0.0003(11) 0.0001(10) 0.0051(10)
C19 0.0170(12) 0.0183(13) 0.0263(14) -0.0038(11) -0.0030(10) -0.0017(10)
C26 0.0286(15) 0.0444(18) 0.0271(15) -0.0121(13) -0.0134(12) 0.0155(13)
C55 0.0328(15) 0.0313(15) 0.0165(13) -0.0043(12) 0.0027(11) -0.0190(12)
C51 0.0280(14) 0.0293(15) 0.0243(14) -0.0065(12) -0.0034(11) 0.0050(12)
C14 0.0218(13) 0.0243(14) 0.0247(14) -0.0022(11) 0.0018(11) -0.0077(11)
C27 0.0346(16) 0.0335(16) 0.0200(14) 0.0054(12) -0.0013(12) 0.0194(13)
C23 0.0344(16) 0.0345(16) 0.0255(14) -0.0027(13) 0.0002(12) -0.0121(13)
C30 0.0264(13) 0.0160(13) 0.0163(12) -0.0008(10) 0.0032(10) -0.0064(10)

loop_
_atom_type_symbol
_atom_type_description
_atom_type_scat_dispersion_real
_atom_type_scat_dispersion_imag
_atom_type_scat_source
C C 0.0033 0.0016 'International Tables Vol C Tables 4.2.6.8 and 6.1.1.4'
H H 0.0000 0.0000 'International Tables Vol C Tables 4.2.6.8 and 6.1.1.4'
N N 0.0061 0.0033 'International Tables Vol C Tables 4.2.6.8 and 6.1.1.4'
O O 0.0106 0.0060 'International Tables Vol C Tables 4.2.6.8 and 6.1.1.4'
Fe Fe 0.3463 0.8444 'International Tables Vol C Tables 4.2.6.8 and 6.1.1.4'

loop_
_geom_angle_atom_site_label_1
_geom_angle_atom_site_label_2
_geom_angle_atom_site_label_3
_geom_angle
C2 Fe1 C28 108.75(10)
C2 Fe1 C24 135.87(10)
C28 Fe1 C24 41.14(10)
C2 Fe1 C25 177.06(10)
C28 Fe1 C25 68.85(11)
C24 Fe1 C25 41.19(10)
C2 Fe1 C1 41.33(10)
C28 Fe1 C1 113.22(10)
C24 Fe1 C1 110.85(10)
C25 Fe1 C1 137.54(10)
C2 Fe1 C3 40.70(10)
C28 Fe1 C3 133.97(11)
C24 Fe1 C3 174.93(10)
C25 Fe1 C3 142.21(11)
C1 Fe1 C3 68.87(10)
C2 Fe1 C26 140.85(11)
C28 Fe1 C26 68.31(11)
C24 Fe1 C26 68.66(10)
C25 Fe1 C26 40.40(11)
C1 Fe1 C26 177.27(11)
C3 Fe1 C26 111.87(11)
C2 Fe1 C5 68.99(10)
C28 Fe1 C5 144.77(10)
C24 Fe1 C5 115.13(10)
C25 Fe1 C5 111.86(11)
C1 Fe1 C5 41.19(10)
C3 Fe1 C5 68.23(10)
C26 Fe1 C5 136.33(11)
C2 Fe1 C27 111.19(11)
C28 Fe1 C27 40.55(10)
C24 Fe1 C27 68.71(10)
C25 Fe1 C27 68.25(11)
C1 Fe1 C27 142.17(11)
C3 Fe1 C27 108.22(10)
C26 Fe1 C27 40.42(12)
C5 Fe1 C27 174.65(10)
C2 Fe1 C4 68.27(10)
C28 Fe1 C4 173.72(10)
C24 Fe1 C4 144.69(10)
C25 Fe1 C4 114.29(11)
C1 Fe1 C4 68.53(10)
C3 Fe1 C4 40.28(10)
C26 Fe1 C4 110.21(11)
C5 Fe1 C4 40.26(10)
C27 Fe1 C4 134.50(11)
C52 Fe2 C33 136.64(10)
C52 Fe2 C56 41.17(10)
C33 Fe2 C56 177.50(10)
C52 Fe2 C29 110.33(10)
C33 Fe2 C29 41.13(10)
C56 Fe2 C29 136.82(10)
C52 Fe2 C53 40.84(10)
C33 Fe2 C53 110.29(11)
C56 Fe2 C53 68.72(11)
C29 Fe2 C53 113.02(10)
C52 Fe2 C30 113.24(10)
C33 Fe2 C30 68.89(10)
C56 Fe2 C30 110.40(11)
C29 Fe2 C30 41.15(10)
C53 Fe2 C30 143.05(10)
C52 Fe2 C32 176.74(11)
C33 Fe2 C32 40.58(10)
C56 Fe2 C32 141.67(10)
C29 Fe2 C32 68.55(10)
C53 Fe2 C32 136.39(11)
C30 Fe2 C32 68.11(10)
C52 Fe2 C31 142.61(10)
C33 Fe2 C31 68.28(11)
C56 Fe2 C31 112.87(11)
C29 Fe2 C31 68.51(10)
C53 Fe2 C31 176.08(10)
C30 Fe2 C31 40.37(10)
C32 Fe2 C31 40.25(11)
C52 Fe2 C55 68.33(10)
C33 Fe2 C55 141.78(10)
C56 Fe2 C55 40.32(10)
C29 Fe2 C55 176.81(11)
C53 Fe2 C55 68.04(10)
C30 Fe2 C55 136.30(11)
C32 Fe2 C55 112.95(10)
C31 Fe2 C55 110.64(10)
C52 Fe2 C54 68.19(10)
C33 Fe2 C54 112.86(11)
C56 Fe2 C54 68.01(11)
C29 Fe2 C54 142.43(11)
C53 Fe2 C54 40.34(10)
C30 Fe2 C54 176.02(10)
C32 Fe2 C54 110.68(10)
C31 Fe2 C54 136.36(10)
C55 Fe2 C54 40.22(11)
C34 N5 N6 113.8(2)
C50 N7 N8 114.6(2)
C49 N8 N7 113.6(2)
C22 N3 N4 113.6(2)
O6 C41 C40 118.6(2)
O6 C41 C42 121.5(2)
C40 C41 C42 119.8(2)
C6 N1 N2 114.8(2)
C33 C29 C30 107.0(2)
C33 C29 C34 128.2(2)
C30 C29 C34 124.6(2)
C33 C29 Fe2 68.99(14)
C30 C29 Fe2 69.47(13)
C34 C29 Fe2 123.73(17)
C36 N6 N5 113.7(2)
C75 N4 N3 113.9(2)
C45 C46 C47 120.4(2)
C38 C39 C40 119.9(2)
O7 C48 C43 116.4(2)
O7 C48 C47 123.4(2)
C43 C48 C47 120.2(2)
C39 C38 C37 120.9(2)
C14 C9 C10 119.0(2)
C14 C9 C8 119.8(2)
C10 C9 C8 121.2(2)
O3 C20 C15 117.9(2)
O3 C20 C19 122.8(2)
C15 C20 C19 119.4(2)
N8 C49 C47 121.4(2)
C8 N2 N1 113.6(2)
N5 C34 C29 115.6(2)
N5 C34 C35 124.8(2)
C29 C34 C35 119.6(2)
C19 C18 C17 119.0(2)
C19 C18 C75 121.2(2)
C17 C18 C75 119.8(2)
C28 C24 C25 107.0(2)
C28 C24 C22 125.6(2)
C25 C24 C22 127.4(2)
C28 C24 Fe1 69.37(14)
C25 C24 Fe1 69.39(14)
C22 C24 Fe1 124.16(16)
C3 C4 C5 108.7(2)
C3 C4 Fe1 69.40(15)
C5 C4 Fe1 69.67(14)
C14 C13 C12 119.8(2)
C53 C52 C56 107.7(2)
C53 C52 C50 125.8(2)
C56 C52 C50 126.5(2)
C53 C52 Fe2 70.02(14)
C56 C52 Fe2 69.60(14)
C50 C52 Fe2 126.38(17)
C38 C37 C42 119.1(2)
C38 C37 C36 120.4(2)
C42 C37 C36 120.5(2)
C41 C40 C39 120.6(2)
C16 C17 C18 120.3(2)
C11 C12 C13 119.8(2)
O8 C43 C44 119.8(2)
O8 C43 C48 120.0(2)
C44 C43 C48 120.2(2)
C3 C2 C1 108.0(2)
C3 C2 Fe1 70.07(14)
C1 C2 Fe1 69.66(13)
C16 C15 C20 121.0(2)
C17 C16 C15 120.0(2)
C27 C28 C24 108.2(2)
C27 C28 Fe1 70.30(15)
C24 C28 Fe1 69.49(14)
C2 C1 C5 107.0(2)
C2 C1 C6 126.5(2)
C5 C1 C6 126.5(2)
C2 C1 Fe1 69.01(13)
C5 C1 Fe1 69.74(14)
C6 C1 Fe1 126.24(17)
N4 C75 C18 121.1(2)
N6 C36 C37 121.7(2)
C46 C45 C44 120.5(2)
N2 C8 C9 121.8(2)
C48 C47 C46 118.8(2)
C48 C47 C49 121.1(2)
C46 C47 C49 119.9(2)
O2 C11 C12 119.2(2)
O2 C11 C10 120.0(2)
C12 C11 C10 120.8(2)
O1 C10 C11 117.1(2)
O1 C10 C9 123.3(2)
C11 C10 C9 119.6(2)
C43 C44 C45 119.8(2)
O5 C42 C41 117.8(2)
O5 C42 C37 122.4(2)
C41 C42 C37 119.8(2)
C55 C56 C52 107.8(2)
C55 C56 Fe2 70.54(15)
C52 C56 Fe2 69.23(14)
C53 C54 C55 108.2(2)
C53 C54 Fe2 69.17(14)
C55 C54 Fe2 69.68(15)
C32 C31 C30 108.6(2)
C32 C31 Fe2 69.78(14)
C30 C31 Fe2 69.67(13)
C54 C53 C52 107.9(2)
C54 C53 Fe2 70.48(14)
C52 C53 Fe2 69.14(14)
N7 C50 C52 116.0(2)
N7 C50 C51 126.7(2)
C52 C50 C51 117.3(2)
N3 C22 C24 115.9(2)
N3 C22 C23 124.5(2)
C24 C22 C23 119.6(2)
C4 C3 C2 108.4(2)
C4 C3 Fe1 70.31(14)
C2 C3 Fe1 69.23(14)
C26 C25 C24 108.2(2)
C26 C25 Fe1 70.10(15)
C24 C25 Fe1 69.42(14)
C4 C5 C1 107.9(2)
C4 C5 Fe1 70.07(14)
C1 C5 Fe1 69.07(14)
C32 C33 C29 108.1(2)
C32 C33 Fe2 70.25(14)
C29 C33 Fe2 69.88(14)
C31 C32 C33 108.4(2)
C31 C32 Fe2 69.97(14)
C33 C32 Fe2 69.17(14)
N1 C6 C1 116.1(2)
N1 C6 C7 126.3(2)
C1 C6 C7 117.6(2)
O4 C19 C20 118.1(2)
O4 C19 C18 121.7(2)
C20 C19 C18 120.2(2)
C25 C26 C27 108.6(2)
C25 C26 Fe1 69.51(15)
C27 C26 Fe1 70.02(15)
C56 C55 C54 108.4(2)
C56 C55 Fe2 69.14(14)
C54 C55 Fe2 70.10(15)
C13 C14 C9 120.9(2)
C28 C27 C26 108.0(2)
C28 C27 Fe1 69.15(14)
C26 C27 Fe1 69.56(16)
C31 C30 C29 107.9(2)
C31 C30 Fe2 69.97(14)
C29 C30 Fe2 69.39(14)

loop_
_geom_bond_atom_site_label_1
_geom_bond_atom_site_label_2
_geom_bond_distance
Fe1 C2 2.029(3)
Fe1 C28 2.036(3)
Fe1 C24 2.037(2)
Fe1 C25 2.037(3)
Fe1 C1 2.038(2)
Fe1 C3 2.040(2)
Fe1 C26 2.045(3)
Fe1 C5 2.047(3)
Fe1 C27 2.051(3)
Fe1 C4 2.052(3)
Fe2 C52 2.038(2)
Fe2 C33 2.038(3)
Fe2 C56 2.043(3)
Fe2 C29 2.050(2)
Fe2 C53 2.050(3)
Fe2 C30 2.051(2)
Fe2 C32 2.053(3)
Fe2 C31 2.055(3)
Fe2 C55 2.061(3)
Fe2 C54 2.067(3)
O1 C10 1.355(3)
O8 C43 1.367(3)
O5 C42 1.358(3)
O3 C20 1.364(3)
O6 C41 1.364(3)
N5 C34 1.285(3)
N5 N6 1.401(3)
O4 C19 1.364(3)
O7 C48 1.359(3)
N7 C50 1.289(3)
N7 N8 1.403(3)
O2 C11 1.367(3)
N8 C49 1.286(3)
N3 C22 1.291(3)
N3 N4 1.398(3)
C41 C40 1.380(4)
C41 C42 1.394(3)
N1 C6 1.289(3)
N1 N2 1.401(3)
C29 C33 1.436(3)
C29 C30 1.441(3)
C29 C34 1.462(3)
N6 C36 1.276(3)
N4 C75 1.287(3)
C46 C45 1.373(3)
C46 C47 1.404(3)
C39 C38 1.372(4)
C39 C40 1.387(4)
C48 C43 1.392(3)
C48 C47 1.392(3)
C38 C37 1.391(3)
C9 C14 1.397(3)
C9 C10 1.395(3)
C9 C8 1.449(3)
C20 C15 1.382(4)
C20 C19 1.391(3)
C49 C47 1.448(3)
N2 C8 1.278(3)
C34 C35 1.491(4)
C18 C19 1.400(3)
C18 C17 1.403(3)
C18 C75 1.447(3)
C24 C28 1.431(3)
C24 C25 1.433(3)
C24 C22 1.463(3)
C4 C3 1.409(4)
C4 C5 1.411(3)
C13 C14 1.373(3)
C13 C12 1.394(4)
C52 C53 1.426(4)
C52 C56 1.435(4)
C52 C50 1.473(3)
C37 C42 1.403(3)
C37 C36 1.452(3)
C17 C16 1.375(4)
C12 C11 1.373(3)
C43 C44 1.380(3)
C2 C3 1.415(4)
C2 C1 1.436(3)
C15 C16 1.381(4)
C7 C6 1.494(3)
C28 C27 1.416(4)
C1 C5 1.437(3)
C1 C6 1.460(3)
C45 C44 1.385(4)
C11 C10 1.392(3)
C56 C55 1.415(4)
C54 C53 1.420(3)
C54 C55 1.419(4)
C31 C32 1.413(4)
C31 C30 1.417(3)
C50 C51 1.495(4)
C22 C23 1.491(4)
C25 C26 1.409(4)
C33 C32 1.419(4)
C26 C27 1.415(4)
